data_7107403
loop_
_publ_author_name
'Francesco Piga'
'Fabrizio Moro'
'Itana Krivokapic'
'Alexander J. Blake'
'Ruth Edge'
'Eric J. L. McInnes'
'Fernando Luis'
'Marco Evangelisti'
'David J. Evans'
'Jonathan McMaster'
'Joris van Slageren'

_publ_section_title
;
 Magnetic properties of a novel family of ferrous cubanes
;
_journal_name_full Chem.Commun.
_journal_page_first 2430
_journal_paper_doi 10.1039/c2cc16853g
_journal_volume 48
_journal_year 2012
_chemical_formula_moiety 'C32 H48 Cl4 Fe4 N4 O8'
_chemical_formula_sum 'C32 H48 Cl4 Fe4 N4 O8'
_chemical_formula_weight 981.94
_chemical_name_systematic
;
?
;
_space_group_IT_number 61
_symmetry_cell_setting orthorhombic
_symmetry_space_group_name_Hall '-P 2ac 2ab'
_symmetry_space_group_name_H-M 'P b c a'
_atom_sites_solution_hydrogens geom
_atom_sites_solution_primary direct
_atom_sites_solution_secondary difmap
_audit_creation_method SHELXL-97
_cell_angle_alpha 90.00
_cell_angle_beta 90.00
_cell_angle_gamma 90.00
_cell_formula_units_Z 8
_cell_length_a 16.8291(6)
_cell_length_b 16.4962(6)
_cell_length_c 29.6189(10)
_cell_measurement_reflns_used 22939
_cell_measurement_temperature 90(2)
_cell_measurement_theta_max 27.53
_cell_measurement_theta_min 2.21
_cell_volume 8222.7(5)
_computing_cell_refinement 'Bruker SAINT version 6.36A (Bruker, 2002)'
_computing_data_collection 'Bruker SMART version 5.625 (Bruker, 2001)'
_computing_data_reduction 'Bruker SAINT; SHELXTL (Sheldrick, 2008)'
_computing_molecular_graphics ' ?'
_computing_publication_material 'enCIFer(Allen et al.,2004);PLATON(Spek,2003)'
_computing_structure_refinement 'SHELXL-97 (Sheldrick, 1997)'
_computing_structure_solution 'SHELXS-97 (Sheldrick, 1990)'
_diffrn_ambient_temperature 90(2)
_diffrn_detector_area_resol_mean 8.366
_diffrn_measured_fraction_theta_full 0.999
_diffrn_measured_fraction_theta_max 0.997
_diffrn_measurement_device_type 'Bruker SMART APEX CCD area detector'
_diffrn_measurement_method \w
_diffrn_radiation_monochromator graphite
_diffrn_radiation_source 'normal-focus sealed tube'
_diffrn_radiation_type MoK\a
_diffrn_radiation_wavelength 0.71073
_diffrn_reflns_av_R_equivalents 0.0239
_diffrn_reflns_av_sigmaI/netI 0.0181
_diffrn_reflns_limit_h_max 21
_diffrn_reflns_limit_h_min -21
_diffrn_reflns_limit_k_max 21
_diffrn_reflns_limit_k_min -21
_diffrn_reflns_limit_l_max 19
_diffrn_reflns_limit_l_min -38
_diffrn_reflns_number 49721
_diffrn_reflns_theta_full 27.50
_diffrn_reflns_theta_max 27.54
_diffrn_reflns_theta_min 2.56
_diffrn_standards_decay_% 0
_diffrn_standards_number 0
_exptl_absorpt_coefficient_mu 1.694
_exptl_absorpt_correction_T_max 0.746
_exptl_absorpt_correction_T_min 0.67
_exptl_absorpt_correction_type multi-scan
_exptl_absorpt_process_details 'SADABS 2007/2'
_exptl_crystal_colour ORANGE
_exptl_crystal_density_diffrn 1.586
_exptl_crystal_density_method 'not measured'
_exptl_crystal_description BLOCK
_exptl_crystal_F_000 4032
_exptl_crystal_size_max 0.202
_exptl_crystal_size_mid 0.195
_exptl_crystal_size_min 0.152
_refine_diff_density_max 0.632
_refine_diff_density_min -0.572
_refine_diff_density_rms 0.072
_refine_ls_extinction_method none
_refine_ls_goodness_of_fit_ref 1.034
_refine_ls_hydrogen_treatment mixed
_refine_ls_matrix_type full
_refine_ls_number_parameters 515
_refine_ls_number_reflns 9452
_refine_ls_number_restraints 45
_refine_ls_restrained_S_all 1.134
_refine_ls_R_factor_all 0.0337
_refine_ls_R_factor_gt 0.0295
_refine_ls_shift/su_max 0.001
_refine_ls_shift/su_mean 0.000
_refine_ls_structure_factor_coef Fsqd
_refine_ls_weighting_details 'calc w=1/[\s^2^(Fo^2^)+(0.0388P)^2^+6.0350P] where P=(Fo^2^+2Fc^2^)/3'
_refine_ls_weighting_scheme calc
_refine_ls_wR_factor_gt 0.0729
_refine_ls_wR_factor_ref 0.0757
_reflns_number_gt 8504
_reflns_number_total 9452
_reflns_threshold_expression >2sigma(I)
_cod_data_source_file c2cc16853g.txt
_cod_data_source_block fefpll
_cod_original_sg_symbol_H-M Pbca
_cod_database_code 7107403
_nottingham_internal_coll_name FEFPLL
_nottingham_internal_coll_number 9444
_nottingham_internal_coll_client FP/JVS
_nottingham_internal_coll_type hemisphere
_nottingham_internal_coll_frame_time '30 s'
_nottingham_internal_coll_frame_width '0.3 degrees'
_nottingham_internal_coll_frame_method \w
_nottingham_internal_coll_user FP
_nottingham_internal_coll_date 25/05/2010
_nottingham_internal_process_user FP
_nottingham_internal_process_date 13/09/2010
_nottingham_internal_solution_user FP
_nottingham_internal_solution_date 13/09/2010
_nottingham_internal_refinement_user FP/SPA
_nottingham_internal_refinement_date 15/09/2010

loop_
_symmetry_equiv_pos_as_xyz
'x, y, z'
'-x+1/2, -y, z+1/2'
'-x, y+1/2, -z+1/2'
'x+1/2, -y+1/2, -z'
'-x, -y, -z'
'x-1/2, y, -z-1/2'
'x, -y-1/2, z-1/2'
'-x-1/2, y-1/2, z'

loop_
_atom_site_label
_atom_site_type_symbol
_atom_site_fract_x
_atom_site_fract_y
_atom_site_fract_z
_atom_site_U_iso_or_equiv
_atom_site_adp_type
_atom_site_occupancy
_atom_site_symmetry_multiplicity
_atom_site_calc_flag
_atom_site_refinement_flags
_atom_site_disorder_assembly
_atom_site_disorder_group
Fe1A Fe 0.119026(15) 0.280781(16) 0.337676(8) 0.01543(7) Uani 1 1 d . . .
Cl2A Cl 0.24862(3) 0.22410(3) 0.327223(16) 0.02424(10) Uani 1 1 d . . .
N11A N 0.08900(9) 0.31729(10) 0.26951(5) 0.0189(3) Uani 1 1 d . . .
C12A C 0.02077(11) 0.35920(12) 0.26614(6) 0.0207(4) Uani 1 1 d . . .
C13A C -0.00882(13) 0.38510(13) 0.22488(7) 0.0266(4) Uani 1 1 d . . .
H13A H -0.0570 0.4150 0.2234 0.032 Uiso 1 1 calc R . .
C14A C 0.03271(14) 0.36695(14) 0.18583(7) 0.0314(5) Uani 1 1 d . . .
H14A H 0.0134 0.3839 0.1572 0.038 Uiso 1 1 calc R . .
C15A C 0.10295(14) 0.32354(14) 0.18927(7) 0.0300(5) Uani 1 1 d . . .
H15A H 0.1326 0.3102 0.1630 0.036 Uiso 1 1 calc R . .
C16A C 0.12917(12) 0.29989(12) 0.23147(6) 0.0226(4) Uani 1 1 d . . .
H16A H 0.1774 0.2702 0.2337 0.027 Uiso 1 1 calc R . .
C17A C -0.02114(12) 0.37667(13) 0.31038(7) 0.0243(4) Uani 1 1 d . . .
H17A H -0.0051 0.4307 0.3217 0.029 Uiso 1 1 calc R . .
H17B H -0.0793 0.3772 0.3055 0.029 Uiso 1 1 calc R . .
O18A O -0.00149(7) 0.31674(8) 0.34274(4) 0.0183(3) Uani 1 1 d . . .
O21A O 0.16157(9) 0.40349(8) 0.35088(5) 0.0237(3) Uani 1 1 d D . .
H21A H 0.1368(16) 0.4232(16) 0.3678(9) 0.036 Uiso 1 1 d . . .
C22A C 0.19180(12) 0.46373(12) 0.32056(7) 0.0268(4) Uani 1 1 d D . .
H22A H 0.1971 0.5162 0.3365 0.032 Uiso 1 1 calc R . .
H22B H 0.1544 0.4712 0.2951 0.032 Uiso 1 1 calc R . .
C23A C 0.27118(12) 0.43738(14) 0.30303(8) 0.0331(5) Uani 1 1 d D . .
H23A H 0.3082 0.4311 0.3283 0.050 Uiso 1 1 calc R . .
H23B H 0.2917 0.4783 0.2821 0.050 Uiso 1 1 calc R . .
H23C H 0.2656 0.3855 0.2872 0.050 Uiso 1 1 calc R . .
Fe1B Fe -0.057939(16) 0.199187(18) 0.338939(9) 0.01978(7) Uani 1 1 d . A .
Cl2B Cl -0.19057(3) 0.25322(4) 0.332425(18) 0.03899(15) Uani 1 1 d . . .
N11B N -0.03302(10) 0.16432(10) 0.26993(5) 0.0201(3) Uani 1 1 d . . .
C12B C 0.03278(11) 0.11920(11) 0.26520(6) 0.0196(4) Uani 1 1 d . . .
C13B C 0.05512(12) 0.08737(12) 0.22354(7) 0.0237(4) Uani 1 1 d . . .
H13B H 0.1021 0.0557 0.2209 0.028 Uiso 1 1 calc R . .
C14B C 0.00834(13) 0.10224(13) 0.18601(7) 0.0259(4) Uani 1 1 d . . .
H14B H 0.0227 0.0811 0.1573 0.031 Uiso 1 1 calc R . .
C15B C -0.05984(12) 0.14865(13) 0.19104(7) 0.0243(4) Uani 1 1 d . . .
H15B H -0.0932 0.1596 0.1659 0.029 Uiso 1 1 calc R . .
C16B C -0.07842(12) 0.17863(13) 0.23329(6) 0.0225(4) Uani 1 1 d . . .
H16B H -0.1250 0.2106 0.2367 0.027 Uiso 1 1 calc R . .
C17B C 0.08048(11) 0.10395(12) 0.30765(6) 0.0201(4) Uani 1 1 d . . .
H17C H 0.0687 0.0489 0.3192 0.024 Uiso 1 1 calc R . .
H17D H 0.1379 0.1066 0.3005 0.024 Uiso 1 1 calc R . .
O18B O 0.06204(7) 0.16185(8) 0.34108(4) 0.0171(3) Uani 1 1 d . . .
O21B O -0.09423(10) 0.07287(11) 0.34771(6) 0.0366(4) Uani 1 1 d D . .
H21B H -0.075(2) 0.058(2) 0.3661(11) 0.055 Uiso 1 1 d . . .
C22B C -0.17051(15) 0.03812(19) 0.35024(9) 0.0349(8) Uani 0.834(6) 1 d PD A 1
H22C H -0.2052 0.0724 0.3693 0.042 Uiso 0.834(6) 1 calc PR A 1
H22D H -0.1670 -0.0161 0.3644 0.042 Uiso 0.834(6) 1 calc PR A 1
C23B C -0.2058(2) 0.0305(3) 0.30378(10) 0.0438(9) Uani 0.834(6) 1 d PD A 1
H23D H -0.2148 0.0847 0.2912 0.066 Uiso 0.834(6) 1 calc PR A 1
H23E H -0.2565 0.0015 0.3056 0.066 Uiso 0.834(6) 1 calc PR A 1
H23F H -0.1692 0.0005 0.2843 0.066 Uiso 0.834(6) 1 calc PR A 1
C22F C -0.1463(5) 0.0258(6) 0.3207(4) 0.025(3) Uiso 0.166(6) 1 d PD A 2
H22E H -0.1611 -0.0236 0.3378 0.030 Uiso 0.166(6) 1 calc PR A 2
H22F H -0.1172 0.0081 0.2934 0.030 Uiso 0.166(6) 1 calc PR A 2
C23F C -0.2204(7) 0.0679(10) 0.3064(6) 0.044(5) Uiso 0.166(6) 1 d PD A 2
H23G H -0.2480 0.0890 0.3331 0.066 Uiso 0.166(6) 1 calc PR A 2
H23H H -0.2550 0.0296 0.2905 0.066 Uiso 0.166(6) 1 calc PR A 2
H23I H -0.2069 0.1129 0.2862 0.066 Uiso 0.166(6) 1 calc PR A 2
Fe1C Fe 0.072643(15) 0.146975(16) 0.411818(8) 0.01542(7) Uani 1 1 d . A .
Cl2C Cl 0.01899(3) 0.01292(3) 0.420244(17) 0.02654(11) Uani 1 1 d . . .
N11C N 0.10849(9) 0.17560(9) 0.48032(5) 0.0168(3) Uani 1 1 d . . .
C12C C 0.15354(10) 0.24274(11) 0.48361(6) 0.0172(3) Uani 1 1 d . . .
C13C C 0.18529(12) 0.26802(12) 0.52452(7) 0.0229(4) Uani 1 1 d . . .
H13C H 0.2176 0.3152 0.5259 0.028 Uiso 1 1 calc R . .
C14C C 0.16949(13) 0.22404(14) 0.56321(7) 0.0288(5) Uani 1 1 d . . .
H14C H 0.1909 0.2402 0.5915 0.035 Uiso 1 1 calc R . .
C15C C 0.12163(12) 0.15564(13) 0.55981(7) 0.0266(4) Uani 1 1 d . . .
H15C H 0.1090 0.1248 0.5859 0.032 Uiso 1 1 calc R . .
C16C C 0.09261(11) 0.13303(12) 0.51806(6) 0.0206(4) Uani 1 1 d . . .
H16C H 0.0604 0.0859 0.5159 0.025 Uiso 1 1 calc R . .
C17C C 0.16769(11) 0.28864(11) 0.44027(6) 0.0185(4) Uani 1 1 d . . .
H17E H 0.1674 0.3476 0.4464 0.022 Uiso 1 1 calc R . .
H17F H 0.2204 0.2741 0.4279 0.022 Uiso 1 1 calc R . .
O18C O 0.10796(7) 0.26983(7) 0.40832(4) 0.0154(2) Uani 1 1 d . . .
O21C O 0.19355(8) 0.10552(8) 0.39916(5) 0.0219(3) Uani 1 1 d D . .
H21C H 0.2133(15) 0.1349(16) 0.3800(9) 0.033 Uiso 1 1 d . . .
C22C C 0.25406(12) 0.07799(12) 0.42957(7) 0.0256(4) Uani 1 1 d D . .
H22G H 0.2612 0.1179 0.4542 0.031 Uiso 1 1 calc R . .
H22H H 0.3051 0.0725 0.4133 0.031 Uiso 1 1 calc R . .
C23C C 0.23002(14) -0.00268(13) 0.44897(8) 0.0328(5) Uani 1 1 d D . .
H23J H 0.1806 0.0035 0.4661 0.049 Uiso 1 1 calc R . .
H23K H 0.2720 -0.0225 0.4690 0.049 Uiso 1 1 calc R . .
H23L H 0.2218 -0.0416 0.4244 0.049 Uiso 1 1 calc R . .
Fe1D Fe -0.007515(15) 0.327476(16) 0.413826(9) 0.01697(7) Uani 1 1 d . A .
Cl2D Cl 0.04590(3) 0.46176(3) 0.423688(18) 0.02980(12) Uani 1 1 d . . .
N11D N -0.04164(9) 0.29837(10) 0.48255(5) 0.0191(3) Uani 1 1 d . . .
C12D C -0.08377(11) 0.22936(11) 0.48664(6) 0.0189(4) Uani 1 1 d . . .
C13D C -0.11074(12) 0.20213(12) 0.52827(7) 0.0223(4) Uani 1 1 d . . .
H13D H -0.1402 0.1532 0.5304 0.027 Uiso 1 1 calc R . .
C14D C -0.09423(12) 0.24695(13) 0.56650(7) 0.0261(4) Uani 1 1 d . . .
H14D H -0.1120 0.2292 0.5953 0.031 Uiso 1 1 calc R . .
C15D C -0.05134(13) 0.31836(13) 0.56219(7) 0.0269(4) Uani 1 1 d . . .
H15D H -0.0395 0.3505 0.5879 0.032 Uiso 1 1 calc R . .
C16D C -0.02610(12) 0.34191(12) 0.51978(7) 0.0227(4) Uani 1 1 d . . .
H16D H 0.0034 0.3908 0.5169 0.027 Uiso 1 1 calc R . .
C17D C -0.10049(11) 0.18438(13) 0.44325(6) 0.0226(4) Uani 1 1 d . A .
H17G H -0.0988 0.1253 0.4489 0.027 Uiso 1 1 calc R . .
H17H H -0.1544 0.1983 0.4324 0.027 Uiso 1 1 calc R . .
O18D O -0.04401(8) 0.20466(8) 0.40984(4) 0.0183(3) Uani 1 1 d . . .
O21D O -0.12859(10) 0.36894(12) 0.40473(6) 0.0397(4) Uani 1 1 d D . .
H21D H -0.149(2) 0.346(2) 0.3884(12) 0.060 Uiso 1 1 d . . .
C23D C -0.1560(4) 0.5139(3) 0.4216(3) 0.079(3) Uani 0.525(7) 1 d PD A 1
H23M H -0.0990 0.5254 0.4242 0.118 Uiso 0.525(7) 1 calc PR A 1
H23N H -0.1855 0.5483 0.4427 0.118 Uiso 0.525(7) 1 calc PR A 1
H23O H -0.1736 0.5251 0.3906 0.118 Uiso 0.525(7) 1 calc PR A 1
C22D C -0.1709(3) 0.4273(3) 0.43243(16) 0.0378(13) Uani 0.525(7) 1 d PD A 1
H22I H -0.1563 0.4179 0.4644 0.045 Uiso 0.525(7) 1 calc PR A 1
H22J H -0.2286 0.4167 0.4295 0.045 Uiso 0.525(7) 1 calc PR A 1
C23H C -0.1795(4) 0.4759(4) 0.44553(18) 0.0498(17) Uani 0.475(7) 1 d PD A 2
H23P H -0.2150 0.4401 0.4625 0.075 Uiso 0.475(7) 1 calc PR A 2
H23Q H -0.2033 0.5300 0.4433 0.075 Uiso 0.475(7) 1 calc PR A 2
H23R H -0.1283 0.4798 0.4612 0.075 Uiso 0.475(7) 1 calc PR A 2
C22H C -0.1669(3) 0.4422(3) 0.39916(16) 0.0392(15) Uani 0.475(7) 1 d PD A 2
H22K H -0.2185 0.4343 0.3837 0.047 Uiso 0.475(7) 1 calc PR A 2
H22L H -0.1340 0.4796 0.3809 0.047 Uiso 0.475(7) 1 calc PR A 2

loop_
_atom_site_aniso_label
_atom_site_aniso_U_11
_atom_site_aniso_U_22
_atom_site_aniso_U_33
_atom_site_aniso_U_23
_atom_site_aniso_U_13
_atom_site_aniso_U_12
Fe1A 0.01498(13) 0.01915(13) 0.01217(13) 0.00282(9) 0.00127(9) 0.00339(9)
Cl2A 0.0185(2) 0.0311(2) 0.0232(2) 0.00809(19) 0.00570(18) 0.00764(17)
N11A 0.0193(7) 0.0220(8) 0.0155(7) 0.0034(6) 0.0018(6) 0.0030(6)
C12A 0.0228(9) 0.0221(9) 0.0171(9) 0.0048(7) 0.0018(7) 0.0030(7)
C13A 0.0275(10) 0.0316(11) 0.0208(10) 0.0068(8) -0.0002(8) 0.0098(8)
C14A 0.0380(12) 0.0402(12) 0.0161(10) 0.0076(9) -0.0013(9) 0.0088(10)
C15A 0.0366(12) 0.0383(12) 0.0150(9) 0.0027(8) 0.0060(8) 0.0091(9)
C16A 0.0244(9) 0.0256(9) 0.0177(9) 0.0026(8) 0.0044(8) 0.0042(7)
C17A 0.0237(9) 0.0317(10) 0.0174(9) 0.0071(8) 0.0040(8) 0.0128(8)
O18A 0.0172(6) 0.0244(7) 0.0134(6) 0.0049(5) 0.0022(5) 0.0053(5)
O21A 0.0270(7) 0.0233(7) 0.0209(7) 0.0017(6) 0.0089(6) -0.0020(6)
C22A 0.0329(11) 0.0250(10) 0.0224(10) 0.0038(8) 0.0035(8) -0.0052(8)
C23A 0.0301(11) 0.0375(12) 0.0318(12) 0.0037(10) 0.0082(9) -0.0093(9)
Fe1B 0.01583(13) 0.03186(16) 0.01164(13) -0.00073(10) 0.00019(9) -0.00004(10)
Cl2B 0.0163(2) 0.0778(4) 0.0229(3) -0.0023(3) -0.00228(19) 0.0088(2)
N11B 0.0196(8) 0.0263(8) 0.0145(8) -0.0009(6) -0.0011(6) -0.0004(6)
C12B 0.0232(9) 0.0207(9) 0.0148(9) 0.0002(7) -0.0014(7) 0.0000(7)
C13B 0.0285(10) 0.0241(9) 0.0185(9) -0.0023(8) -0.0012(8) 0.0059(8)
C14B 0.0343(11) 0.0307(10) 0.0127(9) -0.0034(8) 0.0003(8) 0.0029(8)
C15B 0.0262(10) 0.0319(10) 0.0147(9) 0.0010(8) -0.0047(8) 0.0006(8)
C16B 0.0196(9) 0.0315(10) 0.0163(9) 0.0010(8) -0.0019(7) 0.0012(8)
C17B 0.0240(9) 0.0225(9) 0.0139(8) -0.0026(7) -0.0025(7) 0.0045(7)
O18B 0.0190(6) 0.0210(6) 0.0112(6) -0.0012(5) -0.0001(5) 0.0016(5)
O21B 0.0401(9) 0.0477(10) 0.0222(8) 0.0061(7) -0.0105(7) -0.0206(8)
C22B 0.0264(13) 0.0460(17) 0.0323(16) 0.0023(12) -0.0036(11) -0.0106(12)
C23B 0.0387(18) 0.058(2) 0.0344(17) -0.0083(16) -0.0127(13) -0.0127(16)
Fe1C 0.01775(13) 0.01713(13) 0.01138(12) 0.00063(9) -0.00094(9) -0.00168(9)
Cl2C 0.0352(3) 0.0223(2) 0.0221(2) 0.00276(18) -0.00096(19) -0.00907(19)
N11C 0.0180(7) 0.0195(7) 0.0129(7) 0.0011(6) 0.0003(6) 0.0007(6)
C12C 0.0156(8) 0.0217(9) 0.0143(8) 0.0010(7) 0.0004(7) 0.0016(7)
C13C 0.0213(9) 0.0291(10) 0.0184(9) -0.0004(8) -0.0022(7) -0.0051(8)
C14C 0.0310(11) 0.0420(12) 0.0135(9) 0.0001(8) -0.0055(8) -0.0067(9)
C15C 0.0295(10) 0.0358(11) 0.0145(9) 0.0065(8) -0.0006(8) -0.0051(8)
C16C 0.0219(9) 0.0236(9) 0.0164(9) 0.0037(7) 0.0006(7) -0.0008(7)
C17C 0.0187(8) 0.0215(9) 0.0152(8) 0.0019(7) -0.0020(7) -0.0039(7)
O18C 0.0160(6) 0.0178(6) 0.0124(6) 0.0011(5) -0.0012(5) -0.0002(5)
O21C 0.0213(7) 0.0236(7) 0.0207(7) 0.0060(6) 0.0000(5) 0.0044(5)
C22C 0.0245(9) 0.0264(10) 0.0258(10) 0.0030(8) -0.0032(8) 0.0071(8)
C23C 0.0377(12) 0.0292(11) 0.0315(12) 0.0094(9) 0.0001(10) 0.0111(9)
Fe1D 0.01681(13) 0.02065(14) 0.01345(13) 0.00165(10) 0.00303(9) 0.00182(10)
Cl2D 0.0389(3) 0.0185(2) 0.0320(3) -0.00137(19) 0.0158(2) -0.00016(19)
N11D 0.0191(8) 0.0220(8) 0.0161(8) -0.0005(6) 0.0027(6) 0.0005(6)
C12D 0.0169(8) 0.0250(9) 0.0147(9) -0.0002(7) 0.0017(7) -0.0001(7)
C13D 0.0214(9) 0.0267(10) 0.0188(9) 0.0008(8) 0.0043(7) -0.0019(7)
C14D 0.0307(11) 0.0325(11) 0.0151(9) 0.0010(8) 0.0055(8) 0.0006(9)
C15D 0.0326(11) 0.0310(11) 0.0170(9) -0.0059(8) 0.0027(8) 0.0003(8)
C16D 0.0257(10) 0.0238(9) 0.0185(9) -0.0028(7) 0.0040(8) 0.0001(7)
C17D 0.0191(9) 0.0326(10) 0.0162(9) -0.0020(8) 0.0035(7) -0.0071(8)
O18D 0.0164(6) 0.0270(7) 0.0114(6) -0.0008(5) 0.0020(5) -0.0020(5)
O21D 0.0271(8) 0.0608(12) 0.0310(9) -0.0064(8) 0.0011(7) 0.0219(8)
C23D 0.045(4) 0.065(4) 0.127(8) -0.041(5) -0.012(4) 0.021(3)
C22D 0.036(2) 0.043(3) 0.034(3) 0.003(2) 0.017(2) 0.020(2)
C23H 0.046(4) 0.057(5) 0.046(4) -0.009(3) 0.014(3) 0.005(3)
C22H 0.038(3) 0.041(3) 0.039(3) 0.003(2) -0.003(2) 0.013(2)

loop_
_atom_type_symbol
_atom_type_description
_atom_type_scat_dispersion_real
_atom_type_scat_dispersion_imag
_atom_type_scat_source
C C 0.0033 0.0016 'International Tables Vol C Tables 4.2.6.8 and 6.1.1.4'
H H 0.0000 0.0000 'International Tables Vol C Tables 4.2.6.8 and 6.1.1.4'
N N 0.0061 0.0033 'International Tables Vol C Tables 4.2.6.8 and 6.1.1.4'
O O 0.0106 0.0060 'International Tables Vol C Tables 4.2.6.8 and 6.1.1.4'
Cl Cl 0.1484 0.1585 'International Tables Vol C Tables 4.2.6.8 and 6.1.1.4'
Fe Fe 0.3463 0.8444 'International Tables Vol C Tables 4.2.6.8 and 6.1.1.4'

loop_
_geom_angle_atom_site_label_1
_geom_angle_atom_site_label_2
_geom_angle_atom_site_label_3
_geom_angle
O18C Fe1A O18A 82.48(5)
O18C Fe1A N11A 158.12(5)
O18A Fe1A N11A 76.40(5)
O18C Fe1A O21A 86.02(5)
O18A Fe1A O21A 92.39(5)
N11A Fe1A O21A 89.18(6)
O18C Fe1A O18B 80.71(5)
O18A Fe1A O18B 80.10(5)
N11A Fe1A O18B 100.96(5)
O21A Fe1A O18B 165.47(5)
O18C Fe1A Cl2A 100.10(4)
O18A Fe1A Cl2A 172.35(4)
N11A Fe1A Cl2A 101.57(4)
O21A Fe1A Cl2A 94.97(4)
O18B Fe1A Cl2A 93.16(4)
C12A N11A C16A 118.49(16)
C12A N11A Fe1A 114.29(12)
C16A N11A Fe1A 127.17(13)
N11A C12A C13A 122.05(18)
N11A C12A C17A 115.54(16)
C13A C12A C17A 122.41(17)
C14A C13A C12A 119.23(19)
C14A C13A H13A 120.4
C12A C13A H13A 120.4
C13A C14A C15A 118.75(19)
C13A C14A H14A 120.6
C15A C14A H14A 120.6
C16A C15A C14A 119.00(19)
C16A C15A H15A 120.5
C14A C15A H15A 120.5
N11A C16A C15A 122.49(18)
N11A C16A H16A 118.8
C15A C16A H16A 118.8
O18A C17A C12A 110.10(15)
O18A C17A H17A 109.6
C12A C17A H17A 109.6
O18A C17A H17B 109.6
C12A C17A H17B 109.6
H17A C17A H17B 108.2
C17A O18A Fe1D 127.16(12)
C17A O18A Fe1A 111.79(11)
Fe1D O18A Fe1A 98.04(5)
C17A O18A Fe1B 119.22(12)
Fe1D O18A Fe1B 96.07(5)
Fe1A O18A Fe1B 99.55(5)
C22A O21A Fe1A 130.35(12)
C22A O21A H21A 109(2)
Fe1A O21A H21A 110(2)
O21A C22A C23A 109.43(17)
O21A C22A H22A 109.8
C23A C22A H22A 109.8
O21A C22A H22B 109.8
C23A C22A H22B 109.8
H22A C22A H22B 108.2
C22A C23A H23A 109.5
C22A C23A H23B 109.5
H23A C23A H23B 109.5
C22A C23A H23C 109.5
H23A C23A H23C 109.5
H23B C23A H23C 109.5
O18B Fe1B O18D 82.92(5)
O18B Fe1B O18A 80.79(5)
O18D Fe1B O18A 82.03(5)
O18B Fe1B N11B 76.44(5)
O18D Fe1B N11B 158.06(6)
O18A Fe1B N11B 101.68(6)
O18B Fe1B O21B 89.17(6)
O18D Fe1B O21B 87.35(6)
O18A Fe1B O21B 166.17(6)
N11B Fe1B O21B 85.01(6)
O18B Fe1B Cl2B 174.41(4)
O18D Fe1B Cl2B 99.57(4)
O18A Fe1B Cl2B 94.55(4)
N11B Fe1B Cl2B 101.65(5)
O21B Fe1B Cl2B 95.92(5)
C12B N11B C16B 118.74(17)
C12B N11B Fe1B 113.95(12)
C16B N11B Fe1B 127.15(13)
N11B C12B C13B 121.63(17)
N11B C12B C17B 116.33(16)
C13B C12B C17B 122.03(17)
C14B C13B C12B 119.42(18)
C14B C13B H13B 120.3
C12B C13B H13B 120.3
C13B C14B C15B 118.81(18)
C13B C14B H14B 120.6
C15B C14B H14B 120.6
C16B C15B C14B 118.82(18)
C16B C15B H15B 120.6
C14B C15B H15B 120.6
N11B C16B C15B 122.57(18)
N11B C16B H16B 118.7
C15B C16B H16B 118.7
O18B C17B C12B 110.74(15)
O18B C17B H17C 109.5
C12B C17B H17C 109.5
O18B C17B H17D 109.5
C12B C17B H17D 109.5
H17C C17B H17D 108.1
C17B O18B Fe1B 112.75(11)
C17B O18B Fe1C 126.71(11)
Fe1B O18B Fe1C 98.28(5)
C17B O18B Fe1A 118.62(11)
Fe1B O18B Fe1A 98.99(5)
Fe1C O18B Fe1A 96.47(5)
C22B O21B C22F 40.9(5)
C22B O21B Fe1B 130.46(18)
C22F O21B Fe1B 128.9(5)
C22B O21B H21B 104(3)
C22F O21B H21B 124(3)
Fe1B O21B H21B 108(3)
O21B C22B C23B 110.2(2)
O21B C22B H22C 109.6
C23B C22B H22C 109.6
O21B C22B H22D 109.6
C23B C22B H22D 109.6
H22C C22B H22D 108.1
O21B C22F C23F 114.9(6)
O21B C22F H22E 108.5
C23F C22F H22E 108.5
O21B C22F H22F 108.5
C23F C22F H22F 108.5
H22E C22F H22F 107.5
C22F C23F H23G 109.5
C22F C23F H23H 109.5
H23G C23F H23H 109.5
C22F C23F H23I 109.5
H23G C23F H23I 109.5
H23H C23F H23I 109.5
O18C Fe1C O18B 82.19(5)
O18C Fe1C N11C 76.05(5)
O18B Fe1C N11C 157.53(6)
O18C Fe1C O21C 91.72(5)
O18B Fe1C O21C 86.83(5)
N11C Fe1C O21C 88.26(5)
O18C Fe1C O18D 80.42(5)
O18B Fe1C O18D 81.21(5)
N11C Fe1C O18D 100.39(5)
O21C Fe1C O18D 166.45(5)
O18C Fe1C Cl2C 173.35(4)
O18B Fe1C Cl2C 100.25(4)
N11C Fe1C Cl2C 102.00(4)
O21C Fe1C Cl2C 94.58(4)
O18D Fe1C Cl2C 93.79(4)
C12C N11C C16C 118.74(16)
C12C N11C Fe1C 113.80(12)
C16C N11C Fe1C 127.43(13)
N11C C12C C13C 121.81(17)
N11C C12C C17C 116.12(15)
C13C C12C C17C 122.07(17)
C14C C13C C12C 119.47(18)
C14C C13C H13C 120.3
C12C C13C H13C 120.3
C13C C14C C15C 118.53(18)
C13C C14C H14C 120.7
C15C C14C H14C 120.7
C16C C15C C14C 119.28(19)
C16C C15C H15C 120.4
C14C C15C H15C 120.4
N11C C16C C15C 122.16(18)
N11C C16C H16C 118.9
C15C C16C H16C 118.9
O18C C17C C12C 110.28(14)
O18C C17C H17E 109.6
C12C C17C H17E 109.6
O18C C17C H17F 109.6
C12C C17C H17F 109.6
H17E C17C H17F 108.1
C17C O18C Fe1A 125.60(11)
C17C O18C Fe1C 112.15(10)
Fe1A O18C Fe1C 98.95(5)
C17C O18C Fe1D 119.34(11)
Fe1A O18C Fe1D 96.67(5)
Fe1C O18C Fe1D 99.48(5)
C22C O21C Fe1C 130.90(12)
C22C O21C H21C 109.6(18)
Fe1C O21C H21C 108.3(18)
O21C C22C C23C 109.21(17)
O21C C22C H22G 109.8
C23C C22C H22G 109.8
O21C C22C H22H 109.8
C23C C22C H22H 109.8
H22G C22C H22H 108.3
C22C C23C H23J 109.5
C22C C23C H23K 109.5
H23J C23C H23K 109.5
C22C C23C H23L 109.5
H23J C23C H23L 109.5
H23K C23C H23L 109.5
O18A Fe1D O18D 83.02(5)
O18A Fe1D O21D 87.01(6)
O18D Fe1D O21D 91.28(7)
O18A Fe1D N11D 158.18(6)
O18D Fe1D N11D 76.35(5)
O21D Fe1D N11D 86.42(6)
O18A Fe1D O18C 81.12(5)
O18D Fe1D O18C 80.59(5)
O21D Fe1D O18C 166.31(6)
N11D Fe1D O18C 102.16(5)
O18A Fe1D Cl2D 100.36(4)
O18D Fe1D Cl2D 173.57(4)
O21D Fe1D Cl2D 94.34(6)
N11D Fe1D Cl2D 100.87(5)
O18C Fe1D Cl2D 94.47(4)
C16D N11D C12D 118.77(16)
C16D N11D Fe1D 126.96(13)
C12D N11D Fe1D 114.26(12)
N11D C12D C13D 121.69(17)
N11D C12D C17D 115.92(16)
C13D C12D C17D 122.39(17)
C14D C13D C12D 119.30(18)
C14D C13D H13D 120.4
C12D C13D H13D 120.4
C13D C14D C15D 118.94(18)
C13D C14D H14D 120.5
C15D C14D H14D 120.5
C16D C15D C14D 118.83(19)
C16D C15D H15D 120.6
C14D C15D H15D 120.6
N11D C16D C15D 122.46(19)
N11D C16D H16D 118.8
C15D C16D H16D 118.8
O18D C17D C12D 110.75(15)
O18D C17D H17G 109.5
C12D C17D H17G 109.5
O18D C17D H17H 109.5
C12D C17D H17H 109.5
H17G C17D H17H 108.1
C17D O18D Fe1B 127.66(11)
C17D O18D Fe1D 112.48(11)
Fe1B O18D Fe1D 97.37(5)
C17D O18D Fe1C 118.90(12)
Fe1B O18D Fe1C 96.18(5)
Fe1D O18D Fe1C 98.89(5)
C22H O21D C22D 42.1(3)
C22H O21D Fe1D 137.0(3)
C22D O21D Fe1D 126.9(2)
C22H O21D H21D 99(3)
C22D O21D H21D 120(3)
Fe1D O21D H21D 112(3)
O21D C22D C23D 115.6(4)
O21D C22D H22I 108.4
C23D C22D H22I 108.4
O21D C22D H22J 108.4
C23D C22D H22J 108.4
H22I C22D H22J 107.4
C22H C23H H23P 109.5
C22H C23H H23Q 109.5
H23P C23H H23Q 109.5
C22H C23H H23R 109.5
H23P C23H H23R 109.5
H23Q C23H H23R 109.5
O21D C22H C23H 106.4(4)
O21D C22H H22K 110.5
C23H C22H H22K 110.5
O21D C22H H22L 110.5
C23H C22H H22L 110.5
H22K C22H H22L 108.6

loop_
_geom_bond_atom_site_label_1
_geom_bond_atom_site_label_2
_geom_bond_distance
Fe1A O18C 2.1085(12)
Fe1A O18A 2.1184(13)
Fe1A N11A 2.1667(16)
Fe1A O21A 2.1824(14)
Fe1A O18B 2.1861(13)
Fe1A Cl2A 2.3930(5)
N11A C12A 1.344(2)
N11A C16A 1.345(2)
C12A C13A 1.387(3)
C12A C17A 1.516(3)
C13A C14A 1.384(3)
C13A H13A 0.9500
C14A C15A 1.386(3)
C14A H14A 0.9500
C15A C16A 1.382(3)
C15A H15A 0.9500
C16A H16A 0.9500
C17A O18A 1.416(2)
C17A H17A 0.9900
C17A H17B 0.9900
O18A Fe1D 2.1154(13)
O18A Fe1B 2.1623(14)
O21A C22A 1.433(2)
O21A H21A 0.73(3)
C22A C23A 1.498(3)
C22A H22A 0.9900
C22A H22B 0.9900
C23A H23A 0.9800
C23A H23B 0.9800
C23A H23C 0.9800
Fe1B O18B 2.1120(13)
Fe1B O18D 2.1150(13)
Fe1B N11B 2.1643(16)
Fe1B O21B 2.1870(18)
Fe1B Cl2B 2.4112(6)
N11B C12B 1.342(2)
N11B C16B 1.348(2)
C12B C13B 1.393(3)
C12B C17B 1.513(2)
C13B C14B 1.384(3)
C13B H13B 0.9500
C14B C15B 1.387(3)
C14B H14B 0.9500
C15B C16B 1.381(3)
C15B H15B 0.9500
C16B H16B 0.9500
C17B O18B 1.410(2)
C17B H17C 0.9900
C17B H17D 0.9900
O18B Fe1C 2.1171(12)
O21B C22B 1.408(3)
O21B C22F 1.418(4)
O21B H21B 0.67(3)
C22B C23B 1.504(3)
C22B H22C 0.9900
C22B H22D 0.9900
C23B H23D 0.9800
C23B H23E 0.9800
C23B H23F 0.9800
C22F C23F 1.490(5)
C22F H22E 0.9900
C22F H22F 0.9900
C23F H23G 0.9800
C23F H23H 0.9800
C23F H23I 0.9800
Fe1C O18C 2.1146(13)
Fe1C N11C 2.1688(15)
Fe1C O21C 2.1791(13)
Fe1C O18D 2.1824(13)
Fe1C Cl2C 2.4017(5)
N11C C12C 1.346(2)
N11C C16C 1.347(2)
C12C C13C 1.388(3)
C12C C17C 1.509(2)
C13C C14C 1.382(3)
C13C H13C 0.9500
C14C C15C 1.390(3)
C14C H14C 0.9500
C15C C16C 1.381(3)
C15C H15C 0.9500
C16C H16C 0.9500
C17C O18C 1.415(2)
C17C H17E 0.9900
C17C H17F 0.9900
O18C Fe1D 2.1696(13)
O21C C22C 1.433(2)
O21C H21C 0.82(3)
C22C C23C 1.505(3)
C22C H22G 0.9900
C22C H22H 0.9900
C23C H23J 0.9800
C23C H23K 0.9800
C23C H23L 0.9800
Fe1D O18D 2.1203(14)
Fe1D O21D 2.1661(16)
Fe1D N11D 2.1689(16)
Fe1D Cl2D 2.4084(6)
N11D C16D 1.342(2)
N11D C12D 1.347(2)
C12D C13D 1.389(3)
C12D C17D 1.510(3)
C13D C14D 1.381(3)
C13D H13D 0.9500
C14D C15D 1.387(3)
C14D H14D 0.9500
C15D C16D 1.382(3)
C15D H15D 0.9500
C16D H16D 0.9500
C17D O18D 1.412(2)
C17D H17G 0.9900
C17D H17H 0.9900
O21D C22H 1.380(3)
O21D C22D 1.451(3)
O21D H21D 0.70(3)
C23D C22D 1.486(4)
C23D H23M 0.9800
C23D H23N 0.9800
C23D H23O 0.9800
C22D H22I 0.9900
C22D H22J 0.9900
C23H C22H 1.497(4)
C23H H23P 0.9800
C23H H23Q 0.9800
C23H H23R 0.9800
C22H H22K 0.9900
C22H H22L 0.9900

loop_
_geom_hbond_atom_site_label_D
_geom_hbond_atom_site_label_H
_geom_hbond_atom_site_label_A
_geom_hbond_distance_DH
_geom_hbond_distance_HA
_geom_hbond_distance_DA
_geom_hbond_angle_DHA
O21A H21A Cl2D 0.73(3) 2.34(3) 3.0599(15) 169(3)
O21B H21B Cl2C 0.67(3) 2.38(3) 3.0372(17) 166(4)
O21C H21C Cl2A 0.82(3) 2.23(3) 3.0373(15) 171(2)
O21D H21D Cl2B 0.70(3) 2.36(3) 3.0527(19) 167(4)

loop_
_geom_torsion_atom_site_label_1
_geom_torsion_atom_site_label_2
_geom_torsion_atom_site_label_3
_geom_torsion_atom_site_label_4
_geom_torsion
O18C Fe1A N11A C12A -1.6(2)
O18A Fe1A N11A C12A 13.90(13)
O21A Fe1A N11A C12A -78.75(14)
O18B Fe1A N11A C12A 90.78(14)
Cl2A Fe1A N11A C12A -173.66(13)
O18C Fe1A N11A C16A -178.89(15)
O18A Fe1A N11A C16A -163.42(17)
O21A Fe1A N11A C16A 103.93(17)
O18B Fe1A N11A C16A -86.54(17)
Cl2A Fe1A N11A C16A 9.02(17)
C16A N11A C12A C13A -0.3(3)
Fe1A N11A C12A C13A -177.90(16)
C16A N11A C12A C17A -179.91(18)
Fe1A N11A C12A C17A 2.5(2)
N11A C12A C13A C14A 0.4(3)
C17A C12A C13A C14A 180.0(2)
C12A C13A C14A C15A -0.2(3)
C13A C14A C15A C16A 0.0(4)
C12A N11A C16A C15A 0.1(3)
Fe1A N11A C16A C15A 177.29(16)
C14A C15A C16A N11A 0.1(3)
N11A C12A C17A O18A -26.7(2)
C13A C12A C17A O18A 153.74(19)
C12A C17A O18A Fe1D 157.42(12)
C12A C17A O18A Fe1A 37.96(19)
C12A C17A O18A Fe1B -77.40(18)
O18C Fe1A O18A C17A 145.58(13)
N11A Fe1A O18A C17A -28.66(13)
O21A Fe1A O18A C17A 59.92(13)
O18B Fe1A O18A C17A -132.59(13)
Cl2A Fe1A O18A C17A -104.1(3)
O18C Fe1A O18A Fe1D 10.07(5)
N11A Fe1A O18A Fe1D -164.17(7)
O21A Fe1A O18A Fe1D -75.59(6)
O18B Fe1A O18A Fe1D 91.89(5)
Cl2A Fe1A O18A Fe1D 120.4(3)
O18C Fe1A O18A Fe1B -87.52(5)
N11A Fe1A O18A Fe1B 98.24(6)
O21A Fe1A O18A Fe1B -173.18(5)
O18B Fe1A O18A Fe1B -5.70(5)
Cl2A Fe1A O18A Fe1B 22.8(3)
O18C Fe1A O21A C22A 175.34(16)
O18A Fe1A O21A C22A -102.37(16)
N11A Fe1A O21A C22A -26.02(16)
O18B Fe1A O21A C22A -160.68(19)
Cl2A Fe1A O21A C22A 75.53(16)
Fe1A O21A C22A C23A -69.3(2)
C17A O18A Fe1B O18B 127.58(12)
Fe1D O18A Fe1B O18B -93.35(5)
Fe1A O18A Fe1B O18B 5.88(5)
C17A O18A Fe1B O18D -148.36(12)
Fe1D O18A Fe1B O18D -9.29(5)
Fe1A O18A Fe1B O18D 89.95(5)
C17A O18A Fe1B N11B 53.60(13)
Fe1D O18A Fe1B N11B -167.33(5)
Fe1A O18A Fe1B N11B -68.10(6)
C17A O18A Fe1B O21B 171.5(2)
Fe1D O18A Fe1B O21B -49.4(3)
Fe1A O18A Fe1B O21B 49.8(3)
C17A O18A Fe1B Cl2B -49.31(12)
Fe1D O18A Fe1B Cl2B 89.76(4)
Fe1A O18A Fe1B Cl2B -171.00(4)
O18B Fe1B N11B C12B 16.32(13)
O18D Fe1B N11B C12B -4.0(2)
O18A Fe1B N11B C12B 93.73(13)
O21B Fe1B N11B C12B -74.04(14)
Cl2B Fe1B N11B C12B -169.07(12)
O18B Fe1B N11B C16B -168.26(18)
O18D Fe1B N11B C16B 171.45(15)
O18A Fe1B N11B C16B -90.85(17)
O21B Fe1B N11B C16B 101.39(17)
Cl2B Fe1B N11B C16B 6.36(17)
C16B N11B C12B C13B 0.2(3)
Fe1B N11B C12B C13B 176.08(15)
C16B N11B C12B C17B -178.93(17)
Fe1B N11B C12B C17B -3.1(2)
N11B C12B C13B C14B -0.2(3)
C17B C12B C13B C14B 178.90(19)
C12B C13B C14B C15B 0.0(3)
C13B C14B C15B C16B 0.3(3)
C12B N11B C16B C15B 0.0(3)
Fe1B N11B C16B C15B -175.23(15)
C14B C15B C16B N11B -0.3(3)
N11B C12B C17B O18B -20.0(2)
C13B C12B C17B O18B 160.85(17)
C12B C17B O18B Fe1B 33.67(18)
C12B C17B O18B Fe1C 154.17(12)
C12B C17B O18B Fe1A -81.28(16)
O18D Fe1B O18B C17B 144.97(12)
O18A Fe1B O18B C17B -132.01(12)
N11B Fe1B O18B C17B -27.53(12)
O21B Fe1B O18B C17B 57.54(12)
Cl2B Fe1B O18B C17B -98.3(4)
O18D Fe1B O18B Fe1C 9.23(5)
O18A Fe1B O18B Fe1C 92.26(5)
N11B Fe1B O18B Fe1C -163.27(7)
O21B Fe1B O18B Fe1C -78.20(6)
Cl2B Fe1B O18B Fe1C 126.0(4)
O18D Fe1B O18B Fe1A -88.72(5)
O18A Fe1B O18B Fe1A -5.69(5)
N11B Fe1B O18B Fe1A 98.78(6)
O21B Fe1B O18B Fe1A -176.15(6)
Cl2B Fe1B O18B Fe1A 28.1(4)
O18C Fe1A O18B C17B -148.10(12)
O18A Fe1A O18B C17B 127.99(12)
N11A Fe1A O18B C17B 54.06(13)
O21A Fe1A O18B C17B -172.35(19)
Cl2A Fe1A O18B C17B -48.37(12)
O18C Fe1A O18B Fe1B 89.74(5)
O18A Fe1A O18B Fe1B 5.82(5)
N11A Fe1A O18B Fe1B -68.10(6)
O21A Fe1A O18B Fe1B 65.5(2)
Cl2A Fe1A O18B Fe1B -170.53(4)
O18C Fe1A O18B Fe1C -9.75(5)
O18A Fe1A O18B Fe1C -93.66(5)
N11A Fe1A O18B Fe1C -167.58(5)
O21A Fe1A O18B Fe1C -34.0(2)
Cl2A Fe1A O18B Fe1C 89.99(4)
O18B Fe1B O21B C22B -179.82(19)
O18D Fe1B O21B C22B 97.2(2)
O18A Fe1B O21B C22B 136.9(2)
N11B Fe1B O21B C22B -103.4(2)
Cl2B Fe1B O21B C22B -2.1(2)
O18B Fe1B O21B C22F -125.9(6)
O18D Fe1B O21B C22F 151.1(6)
O18A Fe1B O21B C22F -169.2(6)
N11B Fe1B O21B C22F -49.5(6)
Cl2B Fe1B O21B C22F 51.8(6)
C22F O21B C22B C23B -27.5(6)
Fe1B O21B C22B C23B 78.4(3)
C22B O21B C22F C23F 66.2(11)
Fe1B O21B C22F C23F -43.8(15)
C17B O18B Fe1C O18C 142.98(14)
Fe1B O18B Fe1C O18C -90.43(5)
Fe1A O18B Fe1C O18C 9.68(5)
C17B O18B Fe1C N11C 128.49(17)
Fe1B O18B Fe1C N11C -104.92(14)
Fe1A O18B Fe1C N11C -4.81(16)
C17B O18B Fe1C O21C 50.81(14)
Fe1B O18B Fe1C O21C 177.40(6)
Fe1A O18B Fe1C O21C -82.49(5)
C17B O18B Fe1C O18D -135.57(14)
Fe1B O18B Fe1C O18D -8.98(5)
Fe1A O18B Fe1C O18D 91.12(5)
C17B O18B Fe1C Cl2C -43.28(14)
Fe1B O18B Fe1C Cl2C 83.31(5)
Fe1A O18B Fe1C Cl2C -176.58(3)
O18C Fe1C N11C C12C -17.62(12)
O18B Fe1C N11C C12C -2.8(2)
O21C Fe1C N11C C12C 74.59(13)
O18D Fe1C N11C C12C -94.92(12)
Cl2C Fe1C N11C C12C 168.90(11)
O18C Fe1C N11C C16C 164.48(16)
O18B Fe1C N11C C16C 179.28(14)
O21C Fe1C N11C C16C -103.32(16)
O18D Fe1C N11C C16C 87.18(16)
Cl2C Fe1C N11C C16C -9.00(16)
C16C N11C C12C C13C 1.4(3)
Fe1C N11C C12C C13C -176.66(14)
C16C N11C C12C C17C -178.76(16)
Fe1C N11C C12C C17C 3.14(19)
N11C C12C C13C C14C -1.0(3)
C17C C12C C13C C14C 179.22(19)
C12C C13C C14C C15C -0.3(3)
C13C C14C C15C C16C 1.1(3)
C12C N11C C16C C15C -0.6(3)
Fe1C N11C C16C C15C 177.21(15)
C14C C15C C16C N11C -0.7(3)
N11C C12C C17C O18C 21.8(2)
C13C C12C C17C O18C -158.36(17)
C12C C17C O18C Fe1A -156.45(11)
C12C C17C O18C Fe1C -36.59(17)
C12C C17C O18C Fe1D 79.05(16)
O18A Fe1A O18C C17C -143.45(13)
N11A Fe1A O18C C17C -128.29(17)
O21A Fe1A O18C C17C -50.51(13)
O18B Fe1A O18C C17C 135.42(13)
Cl2A Fe1A O18C C17C 43.84(13)
O18A Fe1A O18C Fe1C 90.95(5)
N11A Fe1A O18C Fe1C 106.11(15)
O21A Fe1A O18C Fe1C -176.11(6)
O18B Fe1A O18C Fe1C 9.81(5)
Cl2A Fe1A O18C Fe1C -81.76(4)
O18A Fe1A O18C Fe1D -9.79(5)
N11A Fe1A O18C Fe1D 5.38(17)
O21A Fe1A O18C Fe1D 83.16(5)
O18B Fe1A O18C Fe1D -90.92(5)
Cl2A Fe1A O18C Fe1D 177.50(3)
O18B Fe1C O18C C17C -144.55(11)
N11C Fe1C O18C C17C 29.79(11)
O21C Fe1C O18C C17C -57.98(11)
O18D Fe1C O18C C17C 133.11(11)
Cl2C Fe1C O18C C17C 103.5(3)
O18B Fe1C O18C Fe1A -10.10(5)
N11C Fe1C O18C Fe1A 164.25(6)
O21C Fe1C O18C Fe1A 76.47(5)
O18D Fe1C O18C Fe1A -92.43(5)
Cl2C Fe1C O18C Fe1A -122.1(3)
O18B Fe1C O18C Fe1D 88.27(5)
N11C Fe1C O18C Fe1D -97.39(6)
O21C Fe1C O18C Fe1D 174.83(5)
O18D Fe1C O18C Fe1D 5.93(5)
Cl2C Fe1C O18C Fe1D -23.7(4)
O18C Fe1C O21C C22C 98.76(15)
O18B Fe1C O21C C22C -179.16(16)
N11C Fe1C O21C C22C 22.78(16)
O18D Fe1C O21C C22C 152.9(2)
Cl2C Fe1C O21C C22C -79.12(15)
Fe1C O21C C22C C23C 69.1(2)
C17A O18A Fe1D O18D 143.40(15)
Fe1A O18A Fe1D O18D -91.33(6)
Fe1B O18A Fe1D O18D 9.24(5)
C17A O18A Fe1D O21D 51.74(15)
Fe1A O18A Fe1D O21D 177.01(7)
Fe1B O18A Fe1D O21D -82.42(7)
C17A O18A Fe1D N11D 124.35(18)
Fe1A O18A Fe1D N11D -110.38(14)
Fe1B O18A Fe1D N11D -9.81(17)
C17A O18A Fe1D O18C -135.09(15)
Fe1A O18A Fe1D O18C -9.82(5)
Fe1B O18A Fe1D O18C 90.75(5)
C17A O18A Fe1D Cl2D -42.13(15)
Fe1A O18A Fe1D Cl2D 83.14(5)
Fe1B O18A Fe1D Cl2D -176.29(3)
C17C O18C Fe1D O18A 147.40(12)
Fe1A O18C Fe1D O18A 9.83(5)
Fe1C O18C Fe1D O18A -90.43(5)
C17C O18C Fe1D O18D -128.27(12)
Fe1A O18C Fe1D O18D 94.17(5)
Fe1C O18C Fe1D O18D -6.10(5)
C17C O18C Fe1D O21D 177.5(3)
Fe1A O18C Fe1D O21D 39.9(3)
Fe1C O18C Fe1D O21D -60.3(3)
C17C O18C Fe1D N11D -54.55(12)
Fe1A O18C Fe1D N11D 167.88(5)
Fe1C O18C Fe1D N11D 67.62(6)
C17C O18C Fe1D Cl2D 47.59(12)
Fe1A O18C Fe1D Cl2D -89.97(4)
Fe1C O18C Fe1D Cl2D 169.76(4)
O18A Fe1D N11D C16D -173.86(15)
O18D Fe1D N11D C16D 166.67(17)
O21D Fe1D N11D C16D -101.14(17)
O18C Fe1D N11D C16D 89.64(16)
Cl2D Fe1D N11D C16D -7.40(17)
O18A Fe1D N11D C12D 5.1(2)
O18D Fe1D N11D C12D -14.34(12)
O21D Fe1D N11D C12D 77.85(14)
O18C Fe1D N11D C12D -91.37(13)
Cl2D Fe1D N11D C12D 171.60(12)
C16D N11D C12D C13D -0.5(3)
Fe1D N11D C12D C13D -179.60(15)
C16D N11D C12D C17D 178.78(17)
Fe1D N11D C12D C17D -0.3(2)
N11D C12D C13D C14D 0.2(3)
C17D C12D C13D C14D -179.06(19)
C12D C13D C14D C15D 0.3(3)
C13D C14D C15D C16D -0.5(3)
C12D N11D C16D C15D 0.4(3)
Fe1D N11D C16D C15D 179.31(15)
C14D C15D C16D N11D 0.1(3)
N11D C12D C17D O18D 23.3(2)
C13D C12D C17D O18D -157.40(18)
C12D C17D O18D Fe1B -154.82(12)
C12D C17D O18D Fe1D -35.18(19)
C12D C17D O18D Fe1C 79.63(18)
O18B Fe1B O18D C17D -143.15(15)
O18A Fe1B O18D C17D 135.22(15)
N11B Fe1B O18D C17D -123.29(19)
O21B Fe1B O18D C17D -53.65(16)
Cl2B Fe1B O18D C17D 41.91(15)
O18B Fe1B O18D Fe1D 90.92(5)
O18A Fe1B O18D Fe1D 9.29(5)
N11B Fe1B O18D Fe1D 110.78(15)
O21B Fe1B O18D Fe1D -179.58(6)
Cl2B Fe1B O18D Fe1D -84.02(5)
O18B Fe1B O18D Fe1C -8.91(5)
O18A Fe1B O18D Fe1C -90.54(5)
N11B Fe1B O18D Fe1C 10.95(18)
O21B Fe1B O18D Fe1C 80.59(6)
Cl2B Fe1B O18D Fe1C 176.15(4)
O18A Fe1D O18D C17D -145.55(12)
O21D Fe1D O18D C17D -58.72(12)
N11D Fe1D O18D C17D 27.28(12)
O18C Fe1D O18D C17D 132.35(12)
Cl2D Fe1D O18D C17D 92.3(4)
O18A Fe1D O18D Fe1B -9.48(5)
O21D Fe1D O18D Fe1B 77.35(6)
N11D Fe1D O18D Fe1B 163.35(7)
O18C Fe1D O18D Fe1B -91.58(5)
Cl2D Fe1D O18D Fe1B -131.6(3)
O18A Fe1D O18D Fe1C 88.00(5)
O21D Fe1D O18D Fe1C 174.83(6)
N11D Fe1D O18D Fe1C -99.17(6)
O18C Fe1D O18D Fe1C 5.90(5)
Cl2D Fe1D O18D Fe1C -34.1(4)
O18C Fe1C O18D C17D -127.96(13)
O18B Fe1C O18D C17D 148.55(13)
N11C Fe1C O18D C17D -54.19(13)
O21C Fe1C O18D C17D 176.8(2)
Cl2C Fe1C O18D C17D 48.75(12)
O18C Fe1C O18D Fe1B 92.42(5)
O18B Fe1C O18D Fe1B 8.93(5)
N11C Fe1C O18D Fe1B 166.19(5)
O21C Fe1C O18D Fe1B 37.2(2)
Cl2C Fe1C O18D Fe1B -90.87(4)
O18C Fe1C O18D Fe1D -6.06(5)
O18B Fe1C O18D Fe1D -89.55(5)
N11C Fe1C O18D Fe1D 67.71(6)
O21C Fe1C O18D Fe1D -61.3(2)
Cl2C Fe1C O18D Fe1D 170.65(4)
O18A Fe1D O21D C22H -91.3(3)
O18D Fe1D O21D C22H -174.2(3)
N11D Fe1D O21D C22H 109.6(3)
O18C Fe1D O21D C22H -121.0(4)
Cl2D Fe1D O21D C22H 8.9(3)
O18A Fe1D O21D C22D -147.5(3)
O18D Fe1D O21D C22D 129.6(3)
N11D Fe1D O21D C22D 53.4(3)
O18C Fe1D O21D C22D -177.2(3)
Cl2D Fe1D O21D C22D -47.3(3)
C22H O21D C22D C23D -39.1(5)
Fe1D O21D C22D C23D 83.0(5)
C22D O21D C22H C23H 13.4(4)
Fe1D O21D C22H C23H -83.9(5)
